data_7106683
loop_
_publ_author_name
'Yunshan Sun'
'Christian Koehler'
'Runyu Tan'
'Vincent T. Annibale'
'Datong Song'

_publ_section_title
;
 Ester hydrogenation catalyzed by Ru-CNN pincer complexes
;
_journal_name_full Chem.Commun.
_journal_page_first 8349
_journal_paper_doi 10.1039/c1cc12601f
_journal_volume 47
_journal_year 2011
_chemical_formula_sum 'C27 H37 Br N4 O Ru'
_chemical_formula_weight 614.59
_chemical_name_systematic
;
?
;
_space_group_IT_number 14
_symmetry_cell_setting monoclinic
_symmetry_space_group_name_Hall '-P 2yn'
_symmetry_space_group_name_H-M 'P 1 21/n 1'
_atom_sites_solution_hydrogens geom
_atom_sites_solution_primary direct
_atom_sites_solution_secondary difmap
_audit_creation_method SHELXL-97
_cell_angle_alpha 90.00
_cell_angle_beta 109.140(2)
_cell_angle_gamma 90.00
_cell_formula_units_Z 4
_cell_length_a 11.9037(5)
_cell_length_b 16.1438(7)
_cell_length_c 14.7255(7)
_cell_measurement_reflns_used 54156
_cell_measurement_temperature 150(2)
_cell_measurement_theta_max 36.97
_cell_measurement_theta_min 1.92
_cell_volume 2673.4(2)
_computing_structure_refinement 'SHELXL-97 (Sheldrick, 2008)'
_computing_structure_solution 'SHELXS-97 (Sheldrick, 2008)'
_diffrn_ambient_temperature 150(2)
_diffrn_measured_fraction_theta_full 0.995
_diffrn_measured_fraction_theta_max 0.995
_diffrn_radiation_monochromator graphite
_diffrn_radiation_source 'fine-focus sealed tube'
_diffrn_radiation_type MoK\a
_diffrn_radiation_wavelength 0.71073
_diffrn_reflns_av_R_equivalents 0.0666
_diffrn_reflns_av_sigmaI/netI 0.0750
_diffrn_reflns_limit_h_max 20
_diffrn_reflns_limit_h_min -20
_diffrn_reflns_limit_k_max 27
_diffrn_reflns_limit_k_min -27
_diffrn_reflns_limit_l_max 24
_diffrn_reflns_limit_l_min -22
_diffrn_reflns_number 54156
_diffrn_reflns_theta_full 36.97
_diffrn_reflns_theta_max 36.97
_diffrn_reflns_theta_min 1.92
_exptl_absorpt_coefficient_mu 2.107
_exptl_absorpt_correction_T_max 0.7568
_exptl_absorpt_correction_T_min 0.6779
_exptl_absorpt_correction_type multi-scan
_exptl_absorpt_process_details SADABS
_exptl_crystal_colour yellow-orange
_exptl_crystal_density_diffrn 1.527
_exptl_crystal_density_method 'not measured'
_exptl_crystal_description block
_exptl_crystal_F_000 1256
_exptl_crystal_size_max 0.20
_exptl_crystal_size_mid 0.16
_exptl_crystal_size_min 0.14
_refine_diff_density_max 1.846
_refine_diff_density_min -1.258
_refine_diff_density_rms 0.128
_refine_ls_extinction_method none
_refine_ls_goodness_of_fit_ref 1.012
_refine_ls_hydrogen_treatment mixed
_refine_ls_matrix_type full
_refine_ls_number_parameters 311
_refine_ls_number_reflns 13497
_refine_ls_number_restraints 0
_refine_ls_restrained_S_all 1.012
_refine_ls_R_factor_all 0.0957
_refine_ls_R_factor_gt 0.0460
_refine_ls_shift/su_max 0.002
_refine_ls_shift/su_mean 0.000
_refine_ls_structure_factor_coef Fsqd
_refine_ls_weighting_details 'calc w=1/[\s^2^(Fo^2^)+(0.0441P)^2^+0.2867P] where P=(Fo^2^+2Fc^2^)/3'
_refine_ls_weighting_scheme calc
_refine_ls_wR_factor_gt 0.0913
_refine_ls_wR_factor_ref 0.1065
_reflns_number_gt 8556
_reflns_number_total 13497
_reflns_threshold_expression >2sigma(I)
_cod_data_source_file c1cc12601f.txt
_cod_data_source_block 2a
_cod_original_sg_symbol_H-M P2(1)/n
_cod_database_code 7106683

loop_
_symmetry_equiv_pos_as_xyz
'x, y, z'
'-x+1/2, y+1/2, -z+1/2'
'-x, -y, -z'
'x-1/2, -y-1/2, z-1/2'

loop_
_atom_site_label
_atom_site_type_symbol
_atom_site_fract_x
_atom_site_fract_y
_atom_site_fract_z
_atom_site_U_iso_or_equiv
_atom_site_adp_type
_atom_site_occupancy
_atom_site_symmetry_multiplicity
_atom_site_calc_flag
_atom_site_refinement_flags
_atom_site_disorder_assembly
_atom_site_disorder_group
Ru1 Ru 0.561657(14) 0.178573(10) 0.278385(12) 0.01727(4) Uani 1 1 d . . .
Br1 Br 0.60526(2) 0.235750(18) 0.121748(19) 0.03602(7) Uani 1 1 d . . .
O1 O 0.63218(16) 0.33501(12) 0.38890(15) 0.0390(5) Uani 1 1 d . . .
N1 N 0.73729(15) 0.11271(11) 0.34113(13) 0.0210(3) Uani 1 1 d . . .
N2 N 0.52559(15) 0.06181(11) 0.20668(13) 0.0212(3) Uani 1 1 d . . .
N3 N 0.31492(15) 0.16586(11) 0.14463(13) 0.0215(4) Uani 1 1 d . . .
N4 N 0.31183(14) 0.24637(11) 0.25971(12) 0.0173(3) Uani 1 1 d . . .
C1 C 0.8832(2) 0.19947(17) 0.2928(2) 0.0361(6) Uani 1 1 d . . .
H1A H 0.9363 0.1986 0.2541 0.054 Uiso 1 1 calc R . .
H1B H 0.9298 0.2097 0.3603 0.054 Uiso 1 1 calc R . .
H1C H 0.8242 0.2436 0.2696 0.054 Uiso 1 1 calc R . .
C2 C 0.82056(19) 0.11707(15) 0.28426(18) 0.0272(5) Uani 1 1 d . . .
H2A H 0.7754 0.1066 0.2158 0.033 Uiso 1 1 calc R . .
H2B H 0.8809 0.0728 0.3064 0.033 Uiso 1 1 calc R . .
C3 C 0.9094(2) 0.08965(16) 0.49754(19) 0.0342(5) Uani 1 1 d . . .
H3A H 0.9423 0.1107 0.5634 0.051 Uiso 1 1 calc R . .
H3B H 0.9684 0.0959 0.4647 0.051 Uiso 1 1 calc R . .
H3C H 0.8892 0.0309 0.4992 0.051 Uiso 1 1 calc R . .
C4 C 0.79772(19) 0.13844(15) 0.44362(16) 0.0264(5) Uani 1 1 d . . .
H4A H 0.7401 0.1330 0.4788 0.032 Uiso 1 1 calc R . .
H4B H 0.8192 0.1978 0.4444 0.032 Uiso 1 1 calc R . .
C5 C 0.6975(2) 0.02493(14) 0.34050(18) 0.0284(5) Uani 1 1 d . . .
H5A H 0.6631 0.0169 0.3926 0.034 Uiso 1 1 calc R . .
H5B H 0.7670 -0.0123 0.3531 0.034 Uiso 1 1 calc R . .
C6 C 0.6066(2) 0.00235(14) 0.24614(18) 0.0257(4) Uani 1 1 d . . .
C7 C 0.6020(2) -0.07487(15) 0.2040(2) 0.0354(6) Uani 1 1 d . . .
H7A H 0.6615 -0.1152 0.2319 0.042 Uiso 1 1 calc R . .
C8 C 0.5093(2) -0.09237(16) 0.1204(2) 0.0362(6) Uani 1 1 d . . .
H8A H 0.5030 -0.1454 0.0911 0.043 Uiso 1 1 calc R . .
C9 C 0.4264(2) -0.03168(16) 0.08058(19) 0.0311(5) Uani 1 1 d . . .
H9A H 0.3622 -0.0425 0.0233 0.037 Uiso 1 1 calc R . .
C10 C 0.43704(19) 0.04545(15) 0.12470(16) 0.0246(4) Uani 1 1 d . . .
C11 C 0.3548(2) 0.11540(15) 0.07842(16) 0.0265(5) Uani 1 1 d . . .
H11A H 0.3957 0.1519 0.0452 0.032 Uiso 1 1 calc R . .
H11B H 0.2840 0.0920 0.0290 0.032 Uiso 1 1 calc R . .
C12 C 0.19651(19) 0.18508(14) 0.12906(16) 0.0239(4) Uani 1 1 d . . .
H12A H 0.1299 0.1661 0.0776 0.029 Uiso 1 1 calc R . .
C13 C 0.19414(18) 0.23555(14) 0.20059(16) 0.0216(4) Uani 1 1 d . . .
H13A H 0.1255 0.2594 0.2094 0.026 Uiso 1 1 calc R . .
C14 C 0.38864(17) 0.20351(13) 0.22540(14) 0.0179(4) Uani 1 1 d . . .
C15 C 0.34170(17) 0.29780(13) 0.34497(15) 0.0180(4) Uani 1 1 d . . .
C16 C 0.35218(17) 0.26028(14) 0.43288(15) 0.0203(4) Uani 1 1 d . . .
C17 C 0.37085(19) 0.31217(15) 0.51246(16) 0.0259(5) Uani 1 1 d . . .
H17A H 0.3765 0.2888 0.5730 0.031 Uiso 1 1 calc R . .
C18 C 0.3813(2) 0.39721(15) 0.50455(17) 0.0277(5) Uani 1 1 d . . .
H18A H 0.3942 0.4315 0.5595 0.033 Uiso 1 1 calc R . .
C19 C 0.37305(19) 0.43212(14) 0.41697(17) 0.0256(4) Uani 1 1 d . . .
H19A H 0.3819 0.4903 0.4127 0.031 Uiso 1 1 calc R . .
C20 C 0.35192(18) 0.38352(14) 0.33474(15) 0.0211(4) Uani 1 1 d . . .
C21 C 0.34008(19) 0.16732(14) 0.44266(16) 0.0230(4) Uani 1 1 d . . .
H21A H 0.3484 0.1405 0.3840 0.028 Uiso 1 1 calc R . .
C22 C 0.2169(2) 0.14598(17) 0.4469(2) 0.0332(5) Uani 1 1 d . . .
H22A H 0.1559 0.1689 0.3903 0.050 Uiso 1 1 calc R . .
H22B H 0.2076 0.1697 0.5053 0.050 Uiso 1 1 calc R . .
H22C H 0.2080 0.0857 0.4477 0.050 Uiso 1 1 calc R . .
C23 C 0.4375(2) 0.13214(17) 0.53035(19) 0.0360(6) Uani 1 1 d . . .
H23A H 0.5157 0.1464 0.5264 0.054 Uiso 1 1 calc R . .
H23B H 0.4296 0.0718 0.5316 0.054 Uiso 1 1 calc R . .
H23C H 0.4293 0.1558 0.5892 0.054 Uiso 1 1 calc R . .
C24 C 0.3378(2) 0.42300(14) 0.23838(17) 0.0261(4) Uani 1 1 d . . .
H24A H 0.3419 0.3782 0.1927 0.031 Uiso 1 1 calc R . .
C25 C 0.2161(2) 0.46516(18) 0.1983(2) 0.0380(6) Uani 1 1 d . . .
H25A H 0.1533 0.4248 0.1945 0.057 Uiso 1 1 calc R . .
H25B H 0.2059 0.4869 0.1339 0.057 Uiso 1 1 calc R . .
H25C H 0.2113 0.5108 0.2407 0.057 Uiso 1 1 calc R . .
C26 C 0.4369(2) 0.48542(17) 0.2447(2) 0.0357(6) Uani 1 1 d . . .
H26A H 0.5143 0.4579 0.2704 0.053 Uiso 1 1 calc R . .
H26B H 0.4326 0.5311 0.2873 0.053 Uiso 1 1 calc R . .
H26C H 0.4272 0.5072 0.1805 0.053 Uiso 1 1 calc R . .
C27 C 0.60186(19) 0.27532(15) 0.34607(17) 0.0258(4) Uani 1 1 d . . .
H1 H 0.540(3) 0.1348(18) 0.372(2) 0.043(8) Uiso 1 1 d . . .

loop_
_atom_site_aniso_label
_atom_site_aniso_U_11
_atom_site_aniso_U_22
_atom_site_aniso_U_33
_atom_site_aniso_U_23
_atom_site_aniso_U_13
_atom_site_aniso_U_12
Ru1 0.01584(7) 0.01901(7) 0.01865(7) -0.00040(6) 0.00795(5) 0.00112(6)
Br1 0.03565(13) 0.04422(16) 0.03269(14) 0.01605(11) 0.01731(11) 0.00364(11)
O1 0.0265(8) 0.0346(10) 0.0469(12) -0.0125(9) 0.0000(8) -0.0006(7)
N1 0.0197(8) 0.0191(8) 0.0264(9) 0.0032(7) 0.0107(7) 0.0021(6)
N2 0.0207(8) 0.0214(9) 0.0235(9) -0.0006(7) 0.0098(7) -0.0002(6)
N3 0.0206(8) 0.0258(10) 0.0180(8) -0.0041(7) 0.0060(7) 0.0013(7)
N4 0.0152(7) 0.0191(8) 0.0175(8) -0.0021(6) 0.0052(6) 0.0004(6)
C1 0.0251(11) 0.0418(15) 0.0417(15) 0.0096(12) 0.0114(10) -0.0069(10)
C2 0.0230(10) 0.0270(11) 0.0364(13) 0.0014(10) 0.0163(9) 0.0027(8)
C3 0.0283(11) 0.0310(13) 0.0380(14) 0.0092(11) 0.0038(10) 0.0016(10)
C4 0.0248(10) 0.0264(12) 0.0272(11) 0.0018(9) 0.0072(9) 0.0019(8)
C5 0.0293(11) 0.0186(10) 0.0366(13) 0.0056(9) 0.0096(10) -0.0007(8)
C6 0.0275(10) 0.0180(10) 0.0334(12) 0.0012(9) 0.0125(9) -0.0004(8)
C7 0.0386(13) 0.0209(11) 0.0476(16) -0.0019(11) 0.0152(12) 0.0015(10)
C8 0.0448(14) 0.0214(11) 0.0468(16) -0.0080(11) 0.0211(12) -0.0037(10)
C9 0.0326(12) 0.0300(12) 0.0340(13) -0.0087(10) 0.0152(10) -0.0038(10)
C10 0.0243(10) 0.0279(11) 0.0249(11) -0.0053(9) 0.0126(8) -0.0008(8)
C11 0.0274(10) 0.0316(12) 0.0204(10) -0.0075(9) 0.0076(8) 0.0034(9)
C12 0.0197(9) 0.0274(11) 0.0230(10) -0.0033(9) 0.0047(8) -0.0002(8)
C13 0.0169(8) 0.0256(11) 0.0221(10) -0.0018(8) 0.0060(7) 0.0008(7)
C14 0.0194(9) 0.0198(9) 0.0164(9) 0.0005(7) 0.0084(7) 0.0030(7)
C15 0.0140(8) 0.0214(9) 0.0190(9) -0.0025(7) 0.0061(7) 0.0001(7)
C16 0.0174(9) 0.0250(10) 0.0194(9) -0.0009(8) 0.0074(7) -0.0004(7)
C17 0.0250(10) 0.0346(13) 0.0186(10) -0.0022(9) 0.0079(8) -0.0003(9)
C18 0.0265(10) 0.0330(13) 0.0242(11) -0.0102(9) 0.0090(9) -0.0015(9)
C19 0.0253(10) 0.0220(10) 0.0295(12) -0.0058(9) 0.0092(9) -0.0005(8)
C20 0.0198(9) 0.0223(10) 0.0225(10) -0.0017(8) 0.0086(8) 0.0000(7)
C21 0.0229(9) 0.0258(11) 0.0223(10) 0.0020(8) 0.0103(8) -0.0015(8)
C22 0.0298(12) 0.0327(13) 0.0436(15) -0.0059(11) 0.0210(11) -0.0065(10)
C23 0.0345(13) 0.0356(14) 0.0346(14) 0.0104(11) 0.0066(11) -0.0018(11)
C24 0.0325(11) 0.0221(10) 0.0245(11) 0.0011(9) 0.0107(9) -0.0035(9)
C25 0.0306(12) 0.0383(15) 0.0382(15) 0.0099(12) 0.0020(11) -0.0038(11)
C26 0.0346(13) 0.0356(14) 0.0357(14) 0.0097(11) 0.0101(11) -0.0075(10)
C27 0.0198(9) 0.0288(12) 0.0277(11) 0.0022(9) 0.0062(8) 0.0076(8)

loop_
_atom_type_symbol
_atom_type_description
_atom_type_scat_dispersion_real
_atom_type_scat_dispersion_imag
_atom_type_scat_source
C C 0.0033 0.0016 'International Tables Vol C Tables 4.2.6.8 and 6.1.1.4'
H H 0.0000 0.0000 'International Tables Vol C Tables 4.2.6.8 and 6.1.1.4'
N N 0.0061 0.0033 'International Tables Vol C Tables 4.2.6.8 and 6.1.1.4'
O O 0.0106 0.0060 'International Tables Vol C Tables 4.2.6.8 and 6.1.1.4'
Br Br -0.2901 2.4595 'International Tables Vol C Tables 4.2.6.8 and 6.1.1.4'
Ru Ru -1.2594 0.8363 'International Tables Vol C Tables 4.2.6.8 and 6.1.1.4'

loop_
_geom_angle_atom_site_label_1
_geom_angle_atom_site_label_2
_geom_angle_atom_site_label_3
_geom_angle
_geom_angle_site_symmetry_1
_geom_angle_site_symmetry_3
_geom_angle_publ_flag
C27 Ru1 C14 95.34(9) . . ?
C27 Ru1 N2 175.93(8) . . ?
C14 Ru1 N2 88.29(8) . . ?
C27 Ru1 N1 97.90(8) . . ?
C14 Ru1 N1 163.17(8) . . ?
N2 Ru1 N1 78.20(7) . . ?
C27 Ru1 Br1 94.86(8) . . ?
C14 Ru1 Br1 93.46(6) . . ?
N2 Ru1 Br1 86.73(5) . . ?
N1 Ru1 Br1 95.71(5) . . ?
C27 Ru1 H1 89.7(10) . . ?
C14 Ru1 H1 89.2(10) . . ?
N2 Ru1 H1 88.6(10) . . ?
N1 Ru1 H1 80.6(10) . . ?
Br1 Ru1 H1 174.5(10) . . ?
C5 N1 C2 107.98(18) . . ?
C5 N1 C4 108.37(18) . . ?
C2 N1 C4 111.28(17) . . ?
C5 N1 Ru1 101.25(12) . . ?
C2 N1 Ru1 116.38(14) . . ?
C4 N1 Ru1 110.82(13) . . ?
C10 N2 C6 119.1(2) . . ?
C10 N2 Ru1 126.13(15) . . ?
C6 N2 Ru1 114.57(15) . . ?
C14 N3 C12 111.83(17) . . ?
C14 N3 C11 124.81(17) . . ?
C12 N3 C11 123.25(18) . . ?
C14 N4 C13 111.20(17) . . ?
C14 N4 C15 127.28(16) . . ?
C13 N4 C15 121.52(16) . . ?
C2 C1 H1A 109.5 . . ?
C2 C1 H1B 109.5 . . ?
H1A C1 H1B 109.5 . . ?
C2 C1 H1C 109.5 . . ?
H1A C1 H1C 109.5 . . ?
H1B C1 H1C 109.5 . . ?
N1 C2 C1 113.3(2) . . ?
N1 C2 H2A 108.9 . . ?
C1 C2 H2A 108.9 . . ?
N1 C2 H2B 108.9 . . ?
C1 C2 H2B 108.9 . . ?
H2A C2 H2B 107.7 . . ?
C4 C3 H3A 109.5 . . ?
C4 C3 H3B 109.5 . . ?
H3A C3 H3B 109.5 . . ?
C4 C3 H3C 109.5 . . ?
H3A C3 H3C 109.5 . . ?
H3B C3 H3C 109.5 . . ?
N1 C4 C3 115.4(2) . . ?
N1 C4 H4A 108.4 . . ?
C3 C4 H4A 108.4 . . ?
N1 C4 H4B 108.4 . . ?
C3 C4 H4B 108.4 . . ?
H4A C4 H4B 107.5 . . ?
N1 C5 C6 111.56(19) . . ?
N1 C5 H5A 109.3 . . ?
C6 C5 H5A 109.3 . . ?
N1 C5 H5B 109.3 . . ?
C6 C5 H5B 109.3 . . ?
H5A C5 H5B 108.0 . . ?
N2 C6 C7 122.0(2) . . ?
N2 C6 C5 115.0(2) . . ?
C7 C6 C5 123.0(2) . . ?
C6 C7 C8 118.9(2) . . ?
C6 C7 H7A 120.5 . . ?
C8 C7 H7A 120.5 . . ?
C9 C8 C7 118.9(2) . . ?
C9 C8 H8A 120.5 . . ?
C7 C8 H8A 120.5 . . ?
C8 C9 C10 119.6(2) . . ?
C8 C9 H9A 120.2 . . ?
C10 C9 H9A 120.2 . . ?
N2 C10 C9 121.4(2) . . ?
N2 C10 C11 117.5(2) . . ?
C9 C10 C11 121.0(2) . . ?
N3 C11 C10 114.91(19) . . ?
N3 C11 H11A 108.5 . . ?
C10 C11 H11A 108.5 . . ?
N3 C11 H11B 108.5 . . ?
C10 C11 H11B 108.5 . . ?
H11A C11 H11B 107.5 . . ?
C13 C12 N3 106.76(19) . . ?
C13 C12 H12A 126.6 . . ?
N3 C12 H12A 126.6 . . ?
C12 C13 N4 106.91(18) . . ?
C12 C13 H13A 126.5 . . ?
N4 C13 H13A 126.5 . . ?
N3 C14 N4 103.29(16) . . ?
N3 C14 Ru1 122.53(14) . . ?
N4 C14 Ru1 133.51(15) . . ?
C16 C15 C20 122.89(19) . . ?
C16 C15 N4 118.45(19) . . ?
C20 C15 N4 118.55(18) . . ?
C15 C16 C17 117.3(2) . . ?
C15 C16 C21 122.25(19) . . ?
C17 C16 C21 120.4(2) . . ?
C18 C17 C16 121.1(2) . . ?
C18 C17 H17A 119.4 . . ?
C16 C17 H17A 119.4 . . ?
C19 C18 C17 120.1(2) . . ?
C19 C18 H18A 119.9 . . ?
C17 C18 H18A 119.9 . . ?
C18 C19 C20 121.2(2) . . ?
C18 C19 H19A 119.4 . . ?
C20 C19 H19A 119.4 . . ?
C19 C20 C15 117.3(2) . . ?
C19 C20 C24 120.7(2) . . ?
C15 C20 C24 121.98(19) . . ?
C16 C21 C22 110.42(19) . . ?
C16 C21 C23 112.13(19) . . ?
C22 C21 C23 110.7(2) . . ?
C16 C21 H21A 107.8 . . ?
C22 C21 H21A 107.8 . . ?
C23 C21 H21A 107.8 . . ?
C21 C22 H22A 109.5 . . ?
C21 C22 H22B 109.5 . . ?
H22A C22 H22B 109.5 . . ?
C21 C22 H22C 109.5 . . ?
H22A C22 H22C 109.5 . . ?
H22B C22 H22C 109.5 . . ?
C21 C23 H23A 109.5 . . ?
C21 C23 H23B 109.5 . . ?
H23A C23 H23B 109.5 . . ?
C21 C23 H23C 109.5 . . ?
H23A C23 H23C 109.5 . . ?
H23B C23 H23C 109.5 . . ?
C20 C24 C26 111.92(19) . . ?
C20 C24 C25 110.42(19) . . ?
C26 C24 C25 110.1(2) . . ?
C20 C24 H24A 108.1 . . ?
C26 C24 H24A 108.1 . . ?
C25 C24 H24A 108.1 . . ?
C24 C25 H25A 109.5 . . ?
C24 C25 H25B 109.5 . . ?
H25A C25 H25B 109.5 . . ?
C24 C25 H25C 109.5 . . ?
H25A C25 H25C 109.5 . . ?
H25B C25 H25C 109.5 . . ?
C24 C26 H26A 109.5 . . ?
C24 C26 H26B 109.5 . . ?
H26A C26 H26B 109.5 . . ?
C24 C26 H26C 109.5 . . ?
H26A C26 H26C 109.5 . . ?
H26B C26 H26C 109.5 . . ?
O1 C27 Ru1 176.9(2) . . ?

loop_
_geom_bond_atom_site_label_1
_geom_bond_atom_site_label_2
_geom_bond_distance
_geom_bond_site_symmetry_2
_geom_bond_publ_flag
Ru1 C27 1.830(2) . ?
Ru1 C14 1.9896(19) . ?
Ru1 N2 2.1343(18) . ?
Ru1 N1 2.2557(17) . ?
Ru1 Br1 2.6883(3) . ?
Ru1 H1 1.65(3) . ?
O1 C27 1.143(3) . ?
N1 C5 1.493(3) . ?
N1 C2 1.494(3) . ?
N1 C4 1.502(3) . ?
N2 C10 1.343(3) . ?
N2 C6 1.350(3) . ?
N3 C14 1.367(3) . ?
N3 C12 1.387(3) . ?
N3 C11 1.464(3) . ?
N4 C14 1.369(2) . ?
N4 C13 1.397(3) . ?
N4 C15 1.449(3) . ?
C1 C2 1.510(3) . ?
C1 H1A 0.9800 . ?
C1 H1B 0.9800 . ?
C1 H1C 0.9800 . ?
C2 H2A 0.9900 . ?
C2 H2B 0.9900 . ?
C3 C4 1.525(3) . ?
C3 H3A 0.9800 . ?
C3 H3B 0.9800 . ?
C3 H3C 0.9800 . ?
C4 H4A 0.9900 . ?
C4 H4B 0.9900 . ?
C5 C6 1.499(3) . ?
C5 H5A 0.9900 . ?
C5 H5B 0.9900 . ?
C6 C7 1.386(3) . ?
C7 C8 1.386(4) . ?
C7 H7A 0.9500 . ?
C8 C9 1.378(4) . ?
C8 H8A 0.9500 . ?
C9 C10 1.391(3) . ?
C9 H9A 0.9500 . ?
C10 C11 1.504(3) . ?
C11 H11A 0.9900 . ?
C11 H11B 0.9900 . ?
C12 C13 1.339(3) . ?
C12 H12A 0.9500 . ?
C13 H13A 0.9500 . ?
C15 C16 1.397(3) . ?
C15 C20 1.402(3) . ?
C16 C17 1.398(3) . ?
C16 C21 1.519(3) . ?
C17 C18 1.387(3) . ?
C17 H17A 0.9500 . ?
C18 C19 1.381(3) . ?
C18 H18A 0.9500 . ?
C19 C20 1.395(3) . ?
C19 H19A 0.9500 . ?
C20 C24 1.514(3) . ?
C21 C22 1.527(3) . ?
C21 C23 1.534(3) . ?
C21 H21A 1.0000 . ?
C22 H22A 0.9800 . ?
C22 H22B 0.9800 . ?
C22 H22C 0.9800 . ?
C23 H23A 0.9800 . ?
C23 H23B 0.9800 . ?
C23 H23C 0.9800 . ?
C24 C26 1.531(3) . ?
C24 C25 1.533(3) . ?
C24 H24A 1.0000 . ?
C25 H25A 0.9800 . ?
C25 H25B 0.9800 . ?
C25 H25C 0.9800 . ?
C26 H26A 0.9800 . ?
C26 H26B 0.9800 . ?
C26 H26C 0.9800 . ?
